data_8101868
loop_
_publ_author_name
'Laus, G.'
'Bentivoglio, G.'
'Wurst, K.'
'Schottenberger, H.'
'Nauer, G.'

_publ_section_title
;
Crystal structure of bis(1-butyl-3-methylimidazolium) hexachlorotitanate
(IV) bis(dichloromethane) solvate, (C~8~H~15~N~2~)~2~[TiCl~6~] &#x00B7; 
2CH~2~Cl~2~
;
_journal_issue 4
_journal_name_full 'Zeitschrift f\"ur Kristallographie - New Crystal Structures'
_journal_page_first 577
_journal_page_last 578
_journal_volume 220
_journal_year 2005
_chemical_formula_sum 'C18 H34 Cl10 N4 Ti'
_chemical_formula_weight 708.89
_chemical_name_systematic
; 
bis(1-butyl-3-methylimidazolium)hexachlorotitanate(IV) 
bis(dichloromethane) solvate 
;
_space_group_IT_number 14
_symmetry_cell_setting monoclinic
_symmetry_space_group_name_Hall '-P 2yn'
_symmetry_space_group_name_H-M 'P 1 21/n 1'
_atom_sites_solution_hydrogens geom
_atom_sites_solution_primary direct
_atom_sites_solution_secondary difmap
_audit_creation_method SHELXL-97
_cell_angle_alpha 90.00
_cell_angle_beta 100.572(2)
_cell_angle_gamma 90.00
_cell_formula_units_Z 2
_cell_length_a 12.8243(4)
_cell_length_b 9.2932(2)
_cell_length_c 14.3634(5)
_cell_measurement_reflns_used 13042
_cell_measurement_temperature 233(2)
_cell_measurement_theta_max 24.0
_cell_measurement_theta_min 1.0
_cell_volume 1682.75(9)
_computing_data_collection 'Nonius KappaCCD'
_computing_data_reduction 'DENZO and SCALEPACK'
_computing_structure_refinement 'SHELXL-97 (Sheldrick, 1997)'
_computing_structure_solution 'SHELXS-97 (Sheldrick, 1997)'
_diffrn_ambient_temperature 233(2)
_diffrn_measured_fraction_theta_full 0.997
_diffrn_measured_fraction_theta_max 0.997
_diffrn_measurement_device_type 'Nonius KappaCCD'
_diffrn_measurement_method omega/phi
_diffrn_radiation_monochromator graphite
_diffrn_radiation_source 'fine-focus sealed tube'
_diffrn_radiation_type MoK\a
_diffrn_radiation_wavelength 0.71073
_diffrn_reflns_av_R_equivalents 0.0297
_diffrn_reflns_av_sigmaI/netI 0.0243
_diffrn_reflns_limit_h_max 14
_diffrn_reflns_limit_h_min 0
_diffrn_reflns_limit_k_max 10
_diffrn_reflns_limit_k_min -10
_diffrn_reflns_limit_l_max 15
_diffrn_reflns_limit_l_min -15
_diffrn_reflns_number 8402
_diffrn_reflns_theta_full 23.00
_diffrn_reflns_theta_max 23.00
_diffrn_reflns_theta_min 2.35
_diffrn_standards_decay_% 0
_exptl_absorpt_coefficient_mu 1.063
_exptl_absorpt_correction_type none
_exptl_crystal_colour 'light yellow'
_exptl_crystal_density_diffrn 1.399
_exptl_crystal_density_method 'not measured'
_exptl_crystal_description plate
_exptl_crystal_F_000 724
_exptl_crystal_size_max 0.4
_exptl_crystal_size_mid 0.2
_exptl_crystal_size_min 0.05
_refine_diff_density_max 0.510
_refine_diff_density_min -0.354
_refine_diff_density_rms 0.051
_refine_ls_extinction_coef 0.0020(12)
_refine_ls_extinction_expression Fc^*^=kFc[1+0.001xFc^2^\l^3^/sin(2\q)]^-1/4^
_refine_ls_extinction_method SHELXL
_refine_ls_goodness_of_fit_ref 1.063
_refine_ls_hydrogen_treatment riding
_refine_ls_matrix_type full
_refine_ls_number_parameters 153
_refine_ls_number_reflns 2328
_refine_ls_number_restraints 0
_refine_ls_restrained_S_all 1.063
_refine_ls_R_factor_all 0.0500
_refine_ls_R_factor_gt 0.0409
_refine_ls_shift/su_max 0.000
_refine_ls_shift/su_mean 0.000
_refine_ls_structure_factor_coef Fsqd
_refine_ls_weighting_details 'calc w=1/[\s^2^(Fo^2^)+(0.0562P)^2^+1.4742P] where P=(Fo^2^+2Fc^2^)/3'
_refine_ls_weighting_scheme calc
_refine_ls_wR_factor_gt 0.1064
_refine_ls_wR_factor_ref 0.1122
_reflns_number_gt 1991
_reflns_number_total 2328
_reflns_threshold_expression >2sigma(I)
_cod_data_source_file 1267-1648.cff
_cod_data_source_block s116
_cod_original_sg_symbol_H-M P12(1)/n1
_cod_database_code 8101868

loop_
_symmetry_equiv_pos_as_xyz
'x, y, z'
'-x+1/2, y+1/2, -z+1/2'
'-x, -y, -z'
'x-1/2, -y-1/2, z-1/2'

loop_
_atom_site_label
_atom_site_type_symbol
_atom_site_fract_x
_atom_site_fract_y
_atom_site_fract_z
_atom_site_U_iso_or_equiv
_atom_site_adp_type
_atom_site_occupancy
_atom_site_symmetry_multiplicity
_atom_site_Wyckoff_symbol
_atom_site_calc_flag
_atom_site_refinement_flags
_atom_site_disorder_assembly
_atom_site_disorder_group
Ti1 Ti 0.0000 0.0000 0.0000 0.0401(3) Uani 1 2 a d S . .
Cl1 Cl 0.02792(8) -0.06187(10) 0.16011(6) 0.0608(3) Uani 1 4 e d . . .
Cl2 Cl -0.12318(7) 0.17449(9) 0.02590(7) 0.0588(3) Uani 1 4 e d . . .
Cl3 Cl 0.13563(6) 0.17061(8) 0.03376(6) 0.0508(3) Uani 1 4 e d . . .
Cl4 Cl -0.2587(3) -0.1724(2) 0.2593(2) 0.2096(13) Uani 1 4 e d . . .
Cl5 Cl -0.38144(16) -0.0177(3) 0.10527(16) 0.1579(8) Uani 1 4 e d . . .
N1 N 0.3692(2) -0.1571(3) 0.2134(2) 0.0536(7) Uani 1 4 e d . . .
N2 N 0.4720(2) -0.0044(3) 0.2963(2) 0.0555(8) Uani 1 4 e d . . .
C1 C 0.4465(3) -0.1405(4) 0.2873(2) 0.0572(9) Uani 1 4 e d . . .
H1 H 0.4781 -0.2149 0.3270 0.069 Uiso 1 4 e calc . . .
C2 C 0.3462(3) -0.0254(4) 0.1723(3) 0.0675(11) Uani 1 4 e d . . .
H2 H 0.2955 -0.0055 0.1177 0.081 Uiso 1 4 e calc . . .
C3 C 0.4098(3) 0.0697(4) 0.2247(3) 0.0674(11) Uani 1 4 e d . . .
H3 H 0.4114 0.1695 0.2142 0.081 Uiso 1 4 e calc . . .
C4 C 0.5539(4) 0.0572(5) 0.3707(3) 0.0862(14) Uani 1 4 e d . . .
H4A H 0.5214 0.1255 0.4078 0.129 Uiso 1 4 e calc R . .
H4B H 0.6068 0.1060 0.3418 0.129 Uiso 1 4 e calc R . .
H4C H 0.5874 -0.0191 0.4116 0.129 Uiso 1 4 e calc R . .
C5 C 0.3181(3) -0.2935(4) 0.1810(3) 0.0690(11) Uani 1 4 e d . . .
H5A H 0.2437 -0.2752 0.1531 0.083 Uiso 1 4 e calc . . .
H5B H 0.3195 -0.3570 0.2357 0.083 Uiso 1 4 e calc . . .
C6 C 0.3692(3) -0.3671(5) 0.1108(3) 0.0791(12) Uani 1 4 e d . . .
H6A H 0.4443 -0.3831 0.1373 0.095 Uiso 1 4 e calc . . .
H6B H 0.3648 -0.3065 0.0544 0.095 Uiso 1 4 e calc . . .
C7 C 0.3150(4) -0.5120(6) 0.0829(4) 0.0956(15) Uani 1 4 e d . . .
H7A H 0.3117 -0.5671 0.1404 0.115 Uiso 1 4 e calc . . .
H7B H 0.2421 -0.4945 0.0502 0.115 Uiso 1 4 e calc . . .
C8 C 0.3695(6) -0.5959(8) 0.0224(6) 0.164(3) Uani 1 4 e d . . .
H8A H 0.3316 -0.6854 0.0061 0.246 Uiso 1 4 e calc . . .
H8B H 0.4409 -0.6167 0.0553 0.246 Uiso 1 4 e calc . . .
H8C H 0.3726 -0.5421 -0.0349 0.246 Uiso 1 4 e calc . . .
C9 C -0.2562(5) -0.0621(7) 0.1651(5) 0.1176(19) Uani 1 4 e d . . .
H9A H -0.2171 -0.1097 0.1212 0.141 Uiso 1 4 e calc . . .
H9B H -0.2180 0.0263 0.1875 0.141 Uiso 1 4 e calc . . .

loop_
_atom_site_aniso_label
_atom_site_aniso_U_11
_atom_site_aniso_U_22
_atom_site_aniso_U_33
_atom_site_aniso_U_23
_atom_site_aniso_U_13
_atom_site_aniso_U_12
Ti1 0.0412(5) 0.0350(5) 0.0391(5) 0.0005(3) -0.0059(3) -0.0024(3)
Cl1 0.0790(7) 0.0563(6) 0.0400(5) 0.0058(4) -0.0073(4) -0.0123(4)
Cl2 0.0504(5) 0.0494(5) 0.0701(6) -0.0114(4) -0.0057(4) 0.0081(4)
Cl3 0.0480(5) 0.0434(5) 0.0554(5) 0.0000(3) -0.0050(4) -0.0105(3)
Cl4 0.316(3) 0.1490(18) 0.204(2) 0.0639(16) 0.154(2) 0.0557(19)
Cl5 0.1127(13) 0.212(2) 0.1576(17) -0.0226(15) 0.0484(12) 0.0028(13)
N1 0.0484(16) 0.0555(18) 0.0534(17) 0.0084(14) -0.0001(14) -0.0002(14)
N2 0.0626(19) 0.0474(18) 0.0539(17) -0.0043(13) 0.0035(14) 0.0046(14)
C1 0.062(2) 0.058(2) 0.048(2) 0.0110(16) -0.0021(17) -0.0002(18)
C2 0.064(2) 0.063(3) 0.069(2) 0.014(2) -0.004(2) 0.016(2)
C3 0.073(3) 0.047(2) 0.077(3) 0.0071(19) 0.003(2) 0.016(2)
C4 0.104(3) 0.069(3) 0.074(3) -0.016(2) -0.014(2) -0.005(3)
C5 0.059(2) 0.066(3) 0.074(3) 0.010(2) -0.011(2) -0.012(2)
C6 0.071(3) 0.069(3) 0.091(3) -0.011(2) -0.002(2) -0.014(2)
C7 0.086(3) 0.089(4) 0.107(4) -0.026(3) 0.004(3) -0.030(3)
C8 0.156(6) 0.130(6) 0.229(9) -0.086(6) 0.096(6) -0.071(5)
C9 0.129(5) 0.115(4) 0.123(5) 0.001(4) 0.060(4) -0.001(4)

loop_
_atom_type_symbol
_atom_type_description
_atom_type_scat_dispersion_real
_atom_type_scat_dispersion_imag
_atom_type_scat_source
C C 0.0033 0.0016 'International Tables Vol C Tables 4.2.6.8 and 6.1.1.4'
H H 0.0000 0.0000 'International Tables Vol C Tables 4.2.6.8 and 6.1.1.4'
N N 0.0061 0.0033 'International Tables Vol C Tables 4.2.6.8 and 6.1.1.4'
Cl Cl 0.1484 0.1585 'International Tables Vol C Tables 4.2.6.8 and 6.1.1.4'
Ti Ti 0.2776 0.4457 'International Tables Vol C Tables 4.2.6.8 and 6.1.1.4'

loop_
_geom_angle_atom_site_label_1
_geom_angle_atom_site_label_2
_geom_angle_atom_site_label_3
_geom_angle
_geom_angle_site_symmetry_1
_geom_angle_site_symmetry_3
_geom_angle_publ_flag
Cl1 Ti1 Cl1 180.00(4) 3 . ?
Cl1 Ti1 Cl3 89.36(3) 3 3 ?
Cl1 Ti1 Cl3 90.64(3) . 3 ?
Cl1 Ti1 Cl3 90.64(3) 3 . ?
Cl1 Ti1 Cl3 89.36(3) . . ?
Cl3 Ti1 Cl3 180.00(6) 3 . ?
Cl1 Ti1 Cl2 90.00(3) 3 3 ?
Cl1 Ti1 Cl2 90.00(3) . 3 ?
Cl3 Ti1 Cl2 89.73(3) 3 3 ?
Cl3 Ti1 Cl2 90.27(3) . 3 ?
Cl1 Ti1 Cl2 90.00(3) 3 . ?
Cl1 Ti1 Cl2 90.00(3) . . ?
Cl3 Ti1 Cl2 90.27(3) 3 . ?
Cl3 Ti1 Cl2 89.73(3) . . ?
Cl2 Ti1 Cl2 180.00(5) 3 . ?
C1 N1 C2 108.3(3) . . ?
C1 N1 C5 125.7(3) . . ?
C2 N1 C5 126.1(3) . . ?
C1 N2 C3 108.2(3) . . ?
C1 N2 C4 125.6(3) . . ?
C3 N2 C4 126.3(3) . . ?
N2 C1 N1 109.3(3) . . ?
C3 C2 N1 106.7(3) . . ?
C2 C3 N2 107.6(3) . . ?
N1 C5 C6 113.1(3) . . ?
C5 C6 C7 110.5(4) . . ?
C8 C7 C6 112.7(5) . . ?
Cl4 C9 Cl5 112.8(4) . . ?

loop_
_geom_bond_atom_site_label_1
_geom_bond_atom_site_label_2
_geom_bond_distance
_geom_bond_site_symmetry_2
_geom_bond_publ_flag
Ti1 Cl1 2.3335(8) 3 ?
Ti1 Cl1 2.3335(8) . ?
Ti1 Cl3 2.3377(7) 3 ?
Ti1 Cl3 2.3377(7) . ?
Ti1 Cl2 2.3407(8) 3 ?
Ti1 Cl2 2.3407(8) . ?
Cl4 C9 1.702(6) . ?
Cl5 C9 1.727(7) . ?
N1 C1 1.321(4) . ?
N1 C2 1.368(5) . ?
N1 C5 1.463(5) . ?
N2 C1 1.308(4) . ?
N2 C3 1.367(5) . ?
N2 C4 1.469(5) . ?
C2 C3 1.337(6) . ?
C5 C6 1.467(6) . ?
C6 C7 1.534(6) . ?
C7 C8 1.440(8) . ?
